data_4036209
loop_
_publ_author_name
'Yang, Chao'
'Zhang, Xiang'
'Zhang-Negrerie, Daisy'
'Du, Yunfei'
'Zhao, Kang'

_publ_section_title
;
 PhI(OCOCF3)2-Mediated Cyclization of o-(1-Alkynyl)benzamides: Metal-Free
 Synthesis of 3-Hydroxy-2,3-dihydroisoquinoline-1,4-dione.
;
_journal_issue 10
_journal_name_full 'The Journal of organic chemistry'
_journal_page_first 5320
_journal_page_last 5328
_journal_paper_doi 10.1021/acs.joc.5b00576
_journal_volume 80
_journal_year 2015
_chemical_absolute_configuration unk
_chemical_formula_sum 'C16 H13 N O4'
_chemical_formula_weight 283.27
_space_group_IT_number 19
_space_group_name_Hall 'P 2ac 2ab'
_space_group_name_H-M_alt 'P 21 21 21'
_symmetry_cell_setting orthorhombic
_symmetry_space_group_name_H-M 'P 21 21 21'
_atom_sites_solution_hydrogens geom
_atom_sites_solution_primary direct
_atom_sites_solution_secondary difmap
_audit_creation_method SHELXL-97
_cell_angle_alpha 90.00
_cell_angle_beta 90.00
_cell_angle_gamma 90.00
_cell_formula_units_Z 4
_cell_length_a 5.8370(12)
_cell_length_b 14.149(3)
_cell_length_c 17.650(4)
_cell_measurement_reflns_used 3410
_cell_measurement_temperature 293(2)
_cell_measurement_theta_max 34.8887
_cell_measurement_theta_min 2.7203
_cell_volume 1457.7(5)
_computing_cell_refinement crystalclear
_computing_data_collection crystalclear
_computing_data_reduction crystalclear
_computing_molecular_graphics 'Bruker SHELXTL'
_computing_publication_material 'Bruker SHELXTL'
_computing_structure_refinement 'SHELXL-97 (Sheldrick, 1997)'
_computing_structure_solution 'SHELXS-97 (Sheldrick, 1990)'
_diffrn_ambient_temperature 293(2)
_diffrn_measured_fraction_theta_full 0.998
_diffrn_measured_fraction_theta_max 0.998
_diffrn_measurement_device_type 'rigaku saturn'
_diffrn_measurement_method '\w scans'
_diffrn_radiation_monochromator confocal
_diffrn_radiation_source 'rotating anode'
_diffrn_radiation_type MoK\a
_diffrn_radiation_wavelength 0.71073
_diffrn_reflns_av_R_equivalents 0.0584
_diffrn_reflns_av_sigmaI/netI 0.0382
_diffrn_reflns_limit_h_max 6
_diffrn_reflns_limit_h_min -6
_diffrn_reflns_limit_k_max 15
_diffrn_reflns_limit_k_min -16
_diffrn_reflns_limit_l_max 20
_diffrn_reflns_limit_l_min -21
_diffrn_reflns_number 13466
_diffrn_reflns_theta_full 25.02
_diffrn_reflns_theta_max 25.02
_diffrn_reflns_theta_min 2.72
_diffrn_standards_decay_% 0
_diffrn_standards_interval_count 0
_diffrn_standards_interval_time 0
_diffrn_standards_number 0
_exptl_absorpt_coefficient_mu 0.094
_exptl_absorpt_correction_T_max 0.9888
_exptl_absorpt_correction_T_min 0.9815
_exptl_absorpt_correction_type multi-scan
_exptl_absorpt_process_details crystalclear
_exptl_crystal_colour colorless
_exptl_crystal_density_diffrn 1.291
_exptl_crystal_density_method 'not measured'
_exptl_crystal_description plate
_exptl_crystal_F_000 592
_exptl_crystal_size_max 0.20
_exptl_crystal_size_mid 0.18
_exptl_crystal_size_min 0.12
_refine_diff_density_max 0.136
_refine_diff_density_min -0.134
_refine_diff_density_rms 0.034
_refine_ls_abs_structure_details 'Flack H D (1983), Acta Cryst. A39, 876-881'
_refine_ls_abs_structure_Flack -0.2(14)
_refine_ls_extinction_coef 0.053(4)
_refine_ls_extinction_expression Fc^*^=kFc[1+0.001xFc^2^\l^3^/sin(2\q)]^-1/4^
_refine_ls_extinction_method SHELXL
_refine_ls_goodness_of_fit_ref 1.062
_refine_ls_hydrogen_treatment constr
_refine_ls_matrix_type full
_refine_ls_number_parameters 193
_refine_ls_number_reflns 2553
_refine_ls_number_restraints 0
_refine_ls_restrained_S_all 1.062
_refine_ls_R_factor_all 0.0539
_refine_ls_R_factor_gt 0.0423
_refine_ls_shift/su_max 0.003
_refine_ls_shift/su_mean 0.000
_refine_ls_structure_factor_coef Fsqd
_refine_ls_weighting_details 'calc w=1/[\s^2^(Fo^2^)+(0.0491P)^2^+0.0000P] where P=(Fo^2^+2Fc^2^)/3'
_refine_ls_weighting_scheme calc
_refine_ls_wR_factor_gt 0.0890
_refine_ls_wR_factor_ref 0.0946
_reflns_number_gt 2170
_reflns_number_total 2553
_reflns_threshold_expression >2sigma(I)
_cod_data_source_file jo5b00576_si_002.cif
_cod_data_source_block shelxl
_cod_depositor_comments
;
The following automatic conversions were performed:

data item '_exptl_absorpt_correction_type' value 'MULTI-SCAN' was
changed to 'multi-scan' in accordance with the
/home/saulius/struct/COD-crude-data/automatic-downloads/DataCite-retrospective/ACS/depositions/lib/dictionaries/cif_core.dic
dictionary named 'cif_core.dic' version 2.4.2 last updated on
2011-04-26.

data item '_refine_ls_hydrogen_treatment' value 'CONSTR' was changed
to 'constr' in accordance with the
/home/saulius/struct/COD-crude-data/automatic-downloads/DataCite-retrospective/ACS/depositions/lib/dictionaries/cif_core.dic
dictionary named 'cif_core.dic' version 2.4.2 last updated on
2011-04-26.

data item '_symmetry_cell_setting' value 'Orthorhombic' was changed
to 'orthorhombic' in accordance with the
/home/saulius/struct/COD-crude-data/automatic-downloads/DataCite-retrospective/ACS/depositions/lib/dictionaries/cif_core.dic
dictionary named 'cif_core.dic' version 2.4.2 last updated on
2011-04-26.

Automatic conversion script
Id: cif_fix_values 6909 2019-04-08 15:41:33Z antanas 
;
_cod_original_sg_symbol_H-M P2(1)2(1)2(1)
_cod_database_code 4036209

loop_
_symmetry_equiv_pos_as_xyz
'x, y, z'
'-x+1/2, -y, z+1/2'
'-x, y+1/2, -z+1/2'
'x+1/2, -y+1/2, -z'

loop_
_atom_site_label
_atom_site_type_symbol
_atom_site_fract_x
_atom_site_fract_y
_atom_site_fract_z
_atom_site_U_iso_or_equiv
_atom_site_adp_type
_atom_site_occupancy
_atom_site_symmetry_multiplicity
_atom_site_calc_flag
_atom_site_refinement_flags
O1 O 0.9132(3) 0.60882(11) 0.81140(9) 0.0560(5) Uani 1 1 d .
O2 O 0.6791(3) 0.59361(10) 0.68517(8) 0.0518(5) Uani 1 1 d .
O3 O 0.2197(3) 0.54314(11) 0.70352(8) 0.0506(4) Uani 1 1 d .
H3 H 0.1370 0.5694 0.7346 0.076 Uiso 1 1 calc R
O4 O 0.1313(3) 0.41054(11) 0.81730(9) 0.0530(4) Uani 1 1 d .
N1 N 0.5864(3) 0.56160(12) 0.75391(9) 0.0408(4) Uani 1 1 d .
C1 C 0.7288(4) 0.56714(14) 0.81426(12) 0.0405(5) Uani 1 1 d .
C2 C 0.6439(4) 0.52320(14) 0.88529(12) 0.0418(5) Uani 1 1 d .
C3 C 0.7684(5) 0.53693(17) 0.95136(14) 0.0583(7) Uani 1 1 d .
H3A H 0.9029 0.5721 0.9503 0.070 Uiso 1 1 calc R
C4 C 0.6925(6) 0.4983(2) 1.01865(16) 0.0733(9) Uani 1 1 d .
H4 H 0.7760 0.5077 1.0629 0.088 Uiso 1 1 calc R
C5 C 0.4937(6) 0.4459(2) 1.02058(13) 0.0716(9) Uani 1 1 d .
H5 H 0.4432 0.4205 1.0662 0.086 Uiso 1 1 calc R
C6 C 0.3691(5) 0.43101(18) 0.95534(13) 0.0562(6) Uani 1 1 d .
H6 H 0.2356 0.3952 0.9569 0.067 Uiso 1 1 calc R
C7 C 0.4436(4) 0.46970(15) 0.88715(11) 0.0383(5) Uani 1 1 d .
C8 C 0.3079(3) 0.45538(14) 0.81771(11) 0.0371(5) Uani 1 1 d .
C9 C 0.3951(4) 0.49569(13) 0.74101(11) 0.0354(5) Uani 1 1 d .
C10 C 0.4734(3) 0.41258(14) 0.69272(11) 0.0352(5) Uani 1 1 d .
C11 C 0.3285(4) 0.37468(16) 0.63833(12) 0.0483(6) Uani 1 1 d .
H11 H 0.1861 0.4020 0.6294 0.058 Uiso 1 1 calc R
C12 C 0.3965(5) 0.29611(19) 0.59735(13) 0.0637(7) Uani 1 1 d .
H12 H 0.2996 0.2712 0.5606 0.076 Uiso 1 1 calc R
C13 C 0.6054(6) 0.25465(17) 0.61036(16) 0.0653(8) Uani 1 1 d .
H13 H 0.6492 0.2018 0.5826 0.078 Uiso 1 1 calc R
C14 C 0.7493(5) 0.29112(16) 0.66421(15) 0.0596(7) Uani 1 1 d .
H14 H 0.8909 0.2631 0.6732 0.072 Uiso 1 1 calc R
C15 C 0.6829(4) 0.37037(15) 0.70542(13) 0.0478(6) Uani 1 1 d .
H15 H 0.7808 0.3951 0.7419 0.057 Uiso 1 1 calc R
C16 C 0.6281(7) 0.69291(16) 0.67541(17) 0.0827(10) Uani 1 1 d .
H16A H 0.4653 0.7023 0.6772 0.124 Uiso 1 1 calc R
H16B H 0.6858 0.7139 0.6273 0.124 Uiso 1 1 calc R
H16C H 0.6995 0.7285 0.7152 0.124 Uiso 1 1 calc R

loop_
_atom_site_aniso_label
_atom_site_aniso_U_11
_atom_site_aniso_U_22
_atom_site_aniso_U_33
_atom_site_aniso_U_23
_atom_site_aniso_U_13
_atom_site_aniso_U_12
O1 0.0426(9) 0.0542(10) 0.0713(11) -0.0198(8) 0.0097(9) -0.0134(8)
O2 0.0698(11) 0.0414(8) 0.0444(8) 0.0027(7) 0.0198(9) -0.0046(7)
O3 0.0469(9) 0.0638(11) 0.0411(8) 0.0052(7) 0.0002(8) 0.0196(8)
O4 0.0400(9) 0.0698(10) 0.0491(9) 0.0063(7) 0.0009(8) -0.0125(8)
N1 0.0483(11) 0.0409(9) 0.0330(9) -0.0005(8) 0.0068(9) -0.0070(9)
C1 0.0367(12) 0.0379(11) 0.0469(13) -0.0119(10) 0.0057(11) 0.0020(10)
C2 0.0415(13) 0.0460(12) 0.0379(11) -0.0078(10) -0.0012(11) 0.0057(10)
C3 0.0568(15) 0.0647(16) 0.0533(15) -0.0155(13) -0.0136(13) 0.0026(14)
C4 0.087(2) 0.091(2) 0.0417(15) -0.0118(13) -0.0199(16) 0.0098(19)
C5 0.094(2) 0.088(2) 0.0323(13) 0.0023(14) 0.0015(14) 0.0112(19)
C6 0.0622(16) 0.0659(15) 0.0405(12) 0.0074(11) 0.0060(13) 0.0027(14)
C7 0.0374(12) 0.0451(12) 0.0325(11) -0.0021(10) 0.0017(10) 0.0038(10)
C8 0.0314(11) 0.0415(12) 0.0383(11) 0.0000(10) 0.0041(10) 0.0039(9)
C9 0.0332(11) 0.0402(11) 0.0328(11) 0.0013(9) -0.0030(9) 0.0026(10)
C10 0.0336(11) 0.0394(12) 0.0326(10) 0.0005(9) 0.0033(10) -0.0026(8)
C11 0.0471(14) 0.0538(14) 0.0439(12) -0.0034(11) -0.0052(11) -0.0049(12)
C12 0.080(2) 0.0622(17) 0.0483(14) -0.0172(13) -0.0013(14) -0.0189(16)
C13 0.079(2) 0.0468(15) 0.0699(17) -0.0138(13) 0.0308(17) -0.0096(14)
C14 0.0489(14) 0.0423(14) 0.0877(18) -0.0033(14) 0.0196(14) 0.0049(12)
C15 0.0392(12) 0.0434(12) 0.0607(14) -0.0044(11) -0.0010(11) -0.0004(10)
C16 0.122(3) 0.0439(15) 0.0821(19) 0.0176(13) 0.032(2) 0.0023(16)

loop_
_atom_type_symbol
_atom_type_description
_atom_type_scat_dispersion_real
_atom_type_scat_dispersion_imag
_atom_type_scat_source
C C 0.0033 0.0016 'International Tables Vol C Tables 4.2.6.8 and 6.1.1.4'
H H 0.0000 0.0000 'International Tables Vol C Tables 4.2.6.8 and 6.1.1.4'
N N 0.0061 0.0033 'International Tables Vol C Tables 4.2.6.8 and 6.1.1.4'
O O 0.0106 0.0060 'International Tables Vol C Tables 4.2.6.8 and 6.1.1.4'

loop_
_geom_angle_atom_site_label_1
_geom_angle_atom_site_label_2
_geom_angle_atom_site_label_3
_geom_angle
N1 O2 C16 109.71(17)
C9 O3 H3 109.5
C1 N1 O2 115.13(17)
C1 N1 C9 128.62(17)
O2 N1 C9 111.29(15)
O1 C1 N1 122.3(2)
O1 C1 C2 121.9(2)
N1 C1 C2 115.79(18)
C3 C2 C7 119.7(2)
C3 C2 C1 118.4(2)
C7 C2 C1 121.85(19)
C4 C3 C2 120.0(3)
C4 C3 H3A 120.0
C2 C3 H3A 120.0
C5 C4 C3 120.3(3)
C5 C4 H4 119.8
C3 C4 H4 119.8
C4 C5 C6 120.4(3)
C4 C5 H5 119.8
C6 C5 H5 119.8
C5 C6 C7 119.8(2)
C5 C6 H6 120.1
C7 C6 H6 120.1
C6 C7 C2 119.8(2)
C6 C7 C8 119.8(2)
C2 C7 C8 120.42(19)
O4 C8 C7 122.35(18)
O4 C8 C9 117.77(18)
C7 C8 C9 119.85(17)
O3 C9 N1 109.01(15)
O3 C9 C10 109.10(16)
N1 C9 C10 110.37(16)
O3 C9 C8 110.51(16)
N1 C9 C8 110.24(16)
C10 C9 C8 107.60(15)
C15 C10 C11 119.1(2)
C15 C10 C9 120.64(19)
C11 C10 C9 120.20(19)
C12 C11 C10 119.8(2)
C12 C11 H11 120.1
C10 C11 H11 120.1
C13 C12 C11 120.7(2)
C13 C12 H12 119.6
C11 C12 H12 119.6
C14 C13 C12 120.0(2)
C14 C13 H13 120.0
C12 C13 H13 120.0
C13 C14 C15 119.7(3)
C13 C14 H14 120.2
C15 C14 H14 120.2
C10 C15 C14 120.7(2)
C10 C15 H15 119.6
C14 C15 H15 119.6
O2 C16 H16A 109.5
O2 C16 H16B 109.5
H16A C16 H16B 109.5
O2 C16 H16C 109.5
H16A C16 H16C 109.5
H16B C16 H16C 109.5

loop_
_geom_bond_atom_site_label_1
_geom_bond_atom_site_label_2
_geom_bond_distance
O1 C1 1.228(3)
O2 N1 1.403(2)
O2 C16 1.446(3)
O3 C9 1.391(2)
O3 H3 0.8200
O4 C8 1.210(2)
N1 C1 1.354(3)
N1 C9 1.472(3)
C1 C2 1.484(3)
C2 C3 1.388(3)
C2 C7 1.393(3)
C3 C4 1.381(4)
C3 H3A 0.9300
C4 C5 1.377(4)
C4 H4 0.9300
C5 C6 1.378(4)
C5 H5 0.9300
C6 C7 1.392(3)
C6 H6 0.9300
C7 C8 1.473(3)
C8 C9 1.555(3)
C9 C10 1.523(3)
C10 C15 1.379(3)
C10 C11 1.387(3)
C11 C12 1.384(3)
C11 H11 0.9300
C12 C13 1.373(4)
C12 H12 0.9300
C13 C14 1.369(4)
C13 H13 0.9300
C14 C15 1.392(3)
C14 H14 0.9300
C15 H15 0.9300
C16 H16A 0.9600
C16 H16B 0.9600
C16 H16C 0.9600

loop_
_geom_hbond_atom_site_label_D
_geom_hbond_atom_site_label_H
_geom_hbond_atom_site_label_A
_geom_hbond_distance_DH
_geom_hbond_distance_HA
_geom_hbond_distance_DA
_geom_hbond_angle_DHA
_geom_hbond_site_symmetry_A
O3 H3 O1 0.82 1.96 2.773(2) 169.3 1_455

loop_
_geom_torsion_atom_site_label_1
_geom_torsion_atom_site_label_2
_geom_torsion_atom_site_label_3
_geom_torsion_atom_site_label_4
_geom_torsion
C16 O2 N1 C1 -91.4(3)
C16 O2 N1 C9 111.3(2)
O2 N1 C1 O1 9.5(3)
C9 N1 C1 O1 162.19(19)
O2 N1 C1 C2 -173.00(16)
C9 N1 C1 C2 -20.4(3)
O1 C1 C2 C3 5.5(3)
N1 C1 C2 C3 -171.93(19)
O1 C1 C2 C7 -174.92(19)
N1 C1 C2 C7 7.6(3)
C7 C2 C3 C4 -0.5(3)
C1 C2 C3 C4 179.0(2)
C2 C3 C4 C5 0.1(4)
C3 C4 C5 C6 0.4(4)
C4 C5 C6 C7 -0.5(4)
C5 C6 C7 C2 0.1(4)
C5 C6 C7 C8 -178.7(2)
C3 C2 C7 C6 0.5(3)
C1 C2 C7 C6 -179.1(2)
C3 C2 C7 C8 179.25(19)
C1 C2 C7 C8 -0.3(3)
C6 C7 C8 O4 -0.1(3)
C2 C7 C8 O4 -178.89(19)
C6 C7 C8 C9 -177.96(19)
C2 C7 C8 C9 3.2(3)
C1 N1 C9 O3 143.6(2)
O2 N1 C9 O3 -62.88(19)
C1 N1 C9 C10 -96.6(2)
O2 N1 C9 C10 56.9(2)
C1 N1 C9 C8 22.2(3)
O2 N1 C9 C8 175.65(16)
O4 C8 C9 O3 49.4(2)
C7 C8 C9 O3 -132.66(19)
O4 C8 C9 N1 169.95(17)
C7 C8 C9 N1 -12.1(2)
O4 C8 C9 C10 -69.6(2)
C7 C8 C9 C10 108.3(2)
O3 C9 C10 C15 161.63(19)
N1 C9 C10 C15 41.9(2)
C8 C9 C10 C15 -78.5(2)
O3 C9 C10 C11 -22.3(3)
N1 C9 C10 C11 -142.05(19)
C8 C9 C10 C11 97.6(2)
C15 C10 C11 C12 -0.6(3)
C9 C10 C11 C12 -176.7(2)
C10 C11 C12 C13 0.5(4)
C11 C12 C13 C14 -0.2(4)
C12 C13 C14 C15 -0.1(4)
C11 C10 C15 C14 0.3(3)
C9 C10 C15 C14 176.4(2)
C13 C14 C15 C10 0.1(4)
